data_7158606
loop_
_publ_author_name
'Chernykh, Anton V.'
'Chernykh, Alla V.'
'Radchenko, Dmytro S.'
'Chheda, Pratik Rajesh'
'Rusanov, Eduard B.'
'Grygorenko, Oleksandr O.'
'Spies, M. Ashley'
'Volochnyuk, Dmitriy M.'
'Komarov, Igor V.'

_publ_section_title
;
 A stereochemical journey around spirocyclic glutamic acid analogs
;
_journal_name_full 'Organic &amp; Biomolecular Chemistry'
_journal_paper_doi 10.1039/D2OB00146B
_journal_year 2022
_chemical_absolute_configuration ad
_chemical_formula_moiety 'C16 H26 N2 O3 S'
_chemical_formula_sum 'C16 H26 N2 O3 S'
_chemical_formula_weight 326.45
_space_group_crystal_system trigonal
_space_group_IT_number 144
_space_group_name_Hall 'P 31'
_space_group_name_H-M_alt 'P 31'
_atom_sites_solution_hydrogens mixed
_audit_creation_method SHELXL-2016/4
_audit_update_record
;
2021-09-08 deposited with the CCDC.	2022-03-03 downloaded from the CCDC.
;
_cell_angle_alpha 90
_cell_angle_beta 90
_cell_angle_gamma 120
_cell_formula_units_Z 3
_cell_length_a 10.673(3)
_cell_length_b 10.673(3)
_cell_length_c 13.675(8)
_cell_measurement_reflns_used 450
_cell_measurement_temperature 173(2)
_cell_measurement_theta_max 19.43
_cell_measurement_theta_min 2.20
_cell_volume 1349.1(10)
_computing_cell_refinement 'Bruker SMART'
_computing_data_collection 'Bruker SMART'
_computing_data_reduction 'Bruker SAINT'
_computing_molecular_graphics 'Bruker SHELXTL'
_computing_publication_material 'Bruker SHELXTL'
_computing_structure_refinement 'SHELXL-2016/4 (Sheldrick, 2016)'
_computing_structure_solution 'Bruker SHELXTL'
_diffrn_ambient_temperature 173(2)
_diffrn_measured_fraction_theta_full 1.000
_diffrn_measured_fraction_theta_max 0.994
_diffrn_measurement_device_type 'CCD area detector'
_diffrn_measurement_method 'omega scans'
_diffrn_radiation_monochromator graphite
_diffrn_radiation_source 'sealed tube'
_diffrn_radiation_type MoK\a
_diffrn_radiation_wavelength 0.71073
_diffrn_reflns_av_R_equivalents 0.0673
_diffrn_reflns_av_unetI/netI 0.1517
_diffrn_reflns_Laue_measured_fraction_full 1.000
_diffrn_reflns_Laue_measured_fraction_max 0.994
_diffrn_reflns_limit_h_max 13
_diffrn_reflns_limit_h_min -12
_diffrn_reflns_limit_k_max 13
_diffrn_reflns_limit_k_min -9
_diffrn_reflns_limit_l_max 17
_diffrn_reflns_limit_l_min -16
_diffrn_reflns_number 4749
_diffrn_reflns_point_group_measured_fraction_full 0.920
_diffrn_reflns_point_group_measured_fraction_max 0.900
_diffrn_reflns_theta_full 25.242
_diffrn_reflns_theta_max 26.370
_diffrn_reflns_theta_min 2.203
_exptl_absorpt_coefficient_mu 0.193
_exptl_absorpt_correction_T_max 0.98
_exptl_absorpt_correction_T_min 0.34
_exptl_absorpt_correction_type numerical
_exptl_absorpt_process_details SADABS
_exptl_crystal_colour colourless
_exptl_crystal_density_diffrn 1.206
_exptl_crystal_description needle
_exptl_crystal_F_000 528
_exptl_crystal_size_max 0.500
_exptl_crystal_size_mid 0.130
_exptl_crystal_size_min 0.130
_refine_diff_density_max 0.278
_refine_diff_density_min -0.395
_refine_diff_density_rms 0.065
_refine_ls_abs_structure_details
;
 Flack x determined using 554 quotients [(I+)-(I-)]/[(I+)+(I-)]
 (Parsons, Flack and Wagner, Acta Cryst. B69 (2013) 249-259).
;
_refine_ls_abs_structure_Flack -0.14(16)
_refine_ls_extinction_method none
_refine_ls_goodness_of_fit_ref 0.944
_refine_ls_hydrogen_treatment mixed
_refine_ls_matrix_type full
_refine_ls_number_parameters 206
_refine_ls_number_reflns 3326
_refine_ls_number_restraints 1
_refine_ls_restrained_S_all 0.944
_refine_ls_R_factor_all 0.1236
_refine_ls_R_factor_gt 0.0679
_refine_ls_shift/su_max 0.000
_refine_ls_shift/su_mean 0.000
_refine_ls_structure_factor_coef Fsqd
_refine_ls_weighting_details 'w=1/[\s^2^(Fo^2^)+(0.0413P)^2^] where P=(Fo^2^+2Fc^2^)/3'
_refine_ls_weighting_scheme calc
_refine_ls_wR_factor_gt 0.1142
_refine_ls_wR_factor_ref 0.1409
_reflns_Friedel_coverage 0.812
_reflns_Friedel_fraction_full 0.840
_reflns_Friedel_fraction_max 0.806
_reflns_number_gt 1947
_reflns_number_total 3326
_reflns_threshold_expression 'I > 2\s(I)'
_cod_data_source_file d2ob00146b2.cif
_cod_data_source_block xray38[55b]
_cod_original_cell_volume 1349.0(12)
_cod_database_code 7158606
_shelx_shelxl_version_number 2016/4
_shelx_space_group_comment
;
The symmetry employed for this shelxl refinement is uniquely defined
by the following loop, which should always be used as a source of
symmetry information in preference to the above space-group names.
They are only intended as comments.
;
_shelx_estimated_absorpt_t_min 0.910
_shelx_estimated_absorpt_t_max 0.975

loop_
_space_group_symop_operation_xyz
'x, y, z'
'-y, x-y, z+1/3'
'-x+y, -x, z+2/3'

loop_
_atom_site_label
_atom_site_type_symbol
_atom_site_fract_x
_atom_site_fract_y
_atom_site_fract_z
_atom_site_U_iso_or_equiv
_atom_site_adp_type
_atom_site_occupancy
_atom_site_site_symmetry_order
_atom_site_calc_flag
_atom_site_refinement_flags_posn
_atom_site_refinement_flags_adp
_atom_site_refinement_flags_occupancy
_atom_site_disorder_assembly
_atom_site_disorder_group
S1 S 0.5634(2) 0.3891(2) 0.22239(13) 0.0300(5) Uani 1 1 d . . . . .
O1 O 0.1812(6) -0.1509(6) -0.1271(5) 0.0530(18) Uani 1 1 d . . . . .
O2 O 0.4204(5) -0.0564(5) -0.1268(4) 0.0323(13) Uani 1 1 d . . . . .
O3 O 0.6543(5) 0.3332(6) 0.2662(4) 0.0348(13) Uani 1 1 d . . . . .
N1 N 0.5174(7) 0.3320(6) 0.1066(4) 0.0284(15) Uani 1 1 d . . . . .
N2 N 0.5311(7) 0.0159(7) 0.1047(5) 0.0405(17) Uani 1 1 d . . . . .
C1 C 0.4137(8) 0.1796(8) 0.0977(5) 0.0276(18) Uani 1 1 d . . . . .
C2 C 0.2773(8) 0.1104(8) 0.1644(6) 0.037(2) Uani 1 1 d . . . . .
H2A H 0.282461 0.051953 0.218803 0.045 Uiso 1 1 calc R U . . .
H2B H 0.248244 0.179769 0.188161 0.045 Uiso 1 1 calc R U . . .
C3 C 0.1892(8) 0.0198(8) 0.0753(5) 0.0347(19) Uani 1 1 d . . . . .
H3A H 0.093789 0.013148 0.067982 0.042 Uiso 1 1 calc R U . . .
H3B H 0.180397 -0.076898 0.071280 0.042 Uiso 1 1 calc R U . . .
C4 C 0.3088(7) 0.1351(7) 0.0086(5) 0.0264(17) Uani 1 1 d . . . . .
C5 C 0.3358(8) 0.1018(8) -0.0973(5) 0.0260(18) Uani 1 1 d . . . . .
H5 H 0.436667 0.172284 -0.118634 0.031 Uiso 1 1 calc R U . . .
C6 C 0.2293(8) 0.1538(9) -0.1291(6) 0.035(2) Uani 1 1 d . . . . .
H6A H 0.259103 0.213568 -0.189209 0.042 Uiso 1 1 calc R U . . .
H6B H 0.127187 0.075288 -0.133296 0.042 Uiso 1 1 calc R U . . .
C7 C 0.2667(9) 0.2423(8) -0.0339(5) 0.0333(19) Uani 1 1 d . . . . .
H7A H 0.348468 0.342576 -0.039979 0.040 Uiso 1 1 calc R U . . .
H7B H 0.182598 0.239830 -0.001403 0.040 Uiso 1 1 calc R U . . .
C8 C 0.2999(9) -0.0477(9) -0.1197(6) 0.0342(19) Uani 1 1 d . . . . .
C9 C 0.4051(9) -0.1985(9) -0.1414(5) 0.037(2) Uani 1 1 d . . . . .
H9 H 0.314720 -0.273566 -0.108640 0.044 Uiso 1 1 calc R U . . .
C10 C 0.3964(11) -0.2298(9) -0.2502(6) 0.050(2) Uani 1 1 d . . . . .
H10A H 0.386101 -0.325344 -0.260546 0.076 Uiso 1 1 calc R U . . .
H10B H 0.312666 -0.228143 -0.278098 0.076 Uiso 1 1 calc R U . . .
H10C H 0.484948 -0.155988 -0.282237 0.076 Uiso 1 1 calc R U . . .
C11 C 0.5348(10) -0.1934(9) -0.0935(6) 0.046(2) Uani 1 1 d . . . . .
H11A H 0.529561 -0.287130 -0.101378 0.069 Uiso 1 1 calc R U . . .
H11B H 0.623380 -0.117677 -0.124342 0.069 Uiso 1 1 calc R U . . .
H11C H 0.535710 -0.171966 -0.023759 0.069 Uiso 1 1 calc R U . . .
C12 C 0.4824(8) 0.0890(8) 0.1010(5) 0.0278(18) Uani 1 1 d . . . . .
C13 C 0.6865(8) 0.5806(8) 0.1950(6) 0.0321(18) Uani 1 1 d . . . . .
C14 C 0.5963(9) 0.6438(9) 0.1538(7) 0.045(2) Uani 1 1 d . . . . .
H14A H 0.517421 0.624003 0.199089 0.068 Uiso 1 1 calc R U . . .
H14B H 0.555927 0.599283 0.090280 0.068 Uiso 1 1 calc R U . . .
H14C H 0.658001 0.748609 0.145516 0.068 Uiso 1 1 calc R U . . .
C15 C 0.7494(9) 0.6461(9) 0.2951(6) 0.046(2) Uani 1 1 d . . . . .
H15A H 0.670427 0.624615 0.340776 0.070 Uiso 1 1 calc R U . . .
H15B H 0.811362 0.751127 0.288737 0.070 Uiso 1 1 calc R U . . .
H15C H 0.806814 0.604382 0.319923 0.070 Uiso 1 1 calc R U . . .
C16 C 0.8052(9) 0.6012(8) 0.1262(6) 0.044(2) Uani 1 1 d . . . . .
H16A H 0.765367 0.570641 0.060265 0.066 Uiso 1 1 calc R U . . .
H16B H 0.847242 0.542834 0.148321 0.066 Uiso 1 1 calc R U . . .
H16C H 0.880395 0.703519 0.125002 0.066 Uiso 1 1 calc R U . . .
H1N H 0.604(8) 0.370(8) 0.067(5) 0.05(2) Uiso 1 1 d . . . . .

loop_
_atom_site_aniso_label
_atom_site_aniso_U_11
_atom_site_aniso_U_22
_atom_site_aniso_U_33
_atom_site_aniso_U_23
_atom_site_aniso_U_13
_atom_site_aniso_U_12
S1 0.0350(12) 0.0356(12) 0.0218(9) 0.0004(10) 0.0015(10) 0.0195(11)
O1 0.029(3) 0.044(4) 0.080(5) -0.014(3) -0.004(3) 0.014(3)
O2 0.034(3) 0.032(3) 0.033(3) -0.001(2) 0.001(3) 0.019(3)
O3 0.044(3) 0.042(3) 0.026(3) 0.001(3) -0.004(3) 0.028(3)
N1 0.029(4) 0.031(4) 0.021(4) 0.001(3) 0.001(3) 0.012(3)
N2 0.052(5) 0.047(4) 0.033(4) -0.008(3) -0.010(4) 0.033(4)
C1 0.031(4) 0.028(4) 0.027(4) 0.002(3) 0.001(3) 0.017(4)
C2 0.042(5) 0.044(5) 0.030(5) 0.002(4) 0.009(4) 0.024(4)
C3 0.030(5) 0.036(5) 0.036(5) -0.002(4) 0.000(4) 0.014(4)
C4 0.022(4) 0.022(4) 0.031(5) 0.002(3) -0.001(3) 0.008(3)
C5 0.023(4) 0.028(4) 0.027(5) -0.001(4) 0.002(3) 0.012(3)
C6 0.030(5) 0.041(5) 0.030(5) -0.002(4) -0.002(4) 0.015(4)
C7 0.037(5) 0.038(5) 0.030(5) 0.003(4) 0.004(4) 0.023(4)
C8 0.032(5) 0.048(5) 0.026(5) -0.003(4) -0.007(4) 0.022(4)
C9 0.046(5) 0.033(5) 0.031(5) 0.001(4) 0.007(4) 0.020(4)
C10 0.080(7) 0.058(6) 0.028(5) -0.005(4) -0.002(5) 0.046(6)
C11 0.056(6) 0.049(6) 0.043(6) -0.007(4) 0.000(5) 0.033(5)
C12 0.028(4) 0.037(5) 0.022(4) 0.000(3) -0.001(3) 0.019(4)
C13 0.036(5) 0.038(5) 0.026(4) -0.005(4) 0.000(4) 0.021(4)
C14 0.054(6) 0.040(5) 0.051(6) 0.003(4) -0.007(5) 0.031(5)
C15 0.055(6) 0.046(6) 0.033(5) -0.010(4) -0.009(5) 0.021(5)
C16 0.049(6) 0.032(5) 0.040(5) -0.005(4) -0.002(4) 0.011(4)

loop_
_atom_type_symbol
_atom_type_description
_atom_type_scat_dispersion_real
_atom_type_scat_dispersion_imag
_atom_type_scat_source
C C 0.0033 0.0016 'International Tables Vol C Tables 4.2.6.8 and 6.1.1.4'
H H 0.0000 0.0000 'International Tables Vol C Tables 4.2.6.8 and 6.1.1.4'
N N 0.0061 0.0033 'International Tables Vol C Tables 4.2.6.8 and 6.1.1.4'
O O 0.0106 0.0060 'International Tables Vol C Tables 4.2.6.8 and 6.1.1.4'
S S 0.1246 0.1234 'International Tables Vol C Tables 4.2.6.8 and 6.1.1.4'

loop_
_geom_angle_atom_site_label_1
_geom_angle_atom_site_label_2
_geom_angle_atom_site_label_3
_geom_angle
_geom_angle_site_symmetry_1
_geom_angle_site_symmetry_3
_geom_angle_publ_flag
O3 S1 N1 111.3(3) . . ?
O3 S1 C13 106.3(3) . . ?
N1 S1 C13 97.4(3) . . ?
C8 O2 C9 118.1(6) . . ?
C1 N1 S1 114.1(5) . . ?
N1 C1 C12 112.5(6) . . ?
N1 C1 C2 119.6(6) . . ?
C12 C1 C2 108.9(6) . . ?
N1 C1 C4 116.0(6) . . ?
C12 C1 C4 109.9(6) . . ?
C2 C1 C4 87.4(5) . . ?
C3 C2 C1 88.1(6) . . ?
C2 C3 C4 88.0(5) . . ?
C7 C4 C3 112.5(6) . . ?
C7 C4 C5 88.6(5) . . ?
C3 C4 C5 122.7(6) . . ?
C7 C4 C1 120.1(6) . . ?
C3 C4 C1 87.9(5) . . ?
C5 C4 C1 127.7(6) . . ?
C8 C5 C4 117.7(6) . . ?
C8 C5 C6 119.1(6) . . ?
C4 C5 C6 85.8(5) . . ?
C7 C6 C5 88.3(5) . . ?
C4 C7 C6 86.9(5) . . ?
O1 C8 O2 122.8(7) . . ?
O1 C8 C5 126.6(7) . . ?
O2 C8 C5 110.6(7) . . ?
O2 C9 C11 106.3(6) . . ?
O2 C9 C10 109.1(6) . . ?
C11 C9 C10 112.8(7) . . ?
N2 C12 C1 177.8(8) . . ?
C16 C13 C15 110.4(6) . . ?
C16 C13 C14 112.0(7) . . ?
C15 C13 C14 110.9(7) . . ?
C16 C13 S1 111.9(5) . . ?
C15 C13 S1 103.4(6) . . ?
C14 C13 S1 107.9(5) . . ?

loop_
_geom_bond_atom_site_label_1
_geom_bond_atom_site_label_2
_geom_bond_distance
_geom_bond_site_symmetry_2
_geom_bond_publ_flag
S1 O3 1.495(5) . ?
S1 N1 1.680(6) . ?
S1 C13 1.833(8) . ?
O1 C8 1.197(9) . ?
O2 C8 1.338(8) . ?
O2 C9 1.455(9) . ?
N1 C1 1.444(9) . ?
N2 C12 1.135(9) . ?
C1 C12 1.477(10) . ?
C1 C2 1.556(10) . ?
C1 C4 1.560(10) . ?
C2 C3 1.547(10) . ?
C3 C4 1.550(10) . ?
C4 C7 1.536(10) . ?
C4 C5 1.553(10) . ?
C5 C8 1.475(10) . ?
C5 C6 1.556(9) . ?
C6 C7 1.540(10) . ?
C9 C11 1.507(11) . ?
C9 C10 1.518(10) . ?
C13 C16 1.504(10) . ?
C13 C15 1.531(11) . ?
C13 C14 1.533(10) . ?
